data_7150358
loop_
_publ_author_name
'Takasawa, Ryoichi'
'Yoshikawa, Isao'
'Araki, Koji'

_publ_section_title
;
 Use of an adjustable soft segment as an effective molecular design for
 crystal engineering of hydrogen-bonded tape motifs.
;
_journal_issue 8
_journal_name_full 'Organic &amp; biomolecular chemistry'
_journal_page_first 1125
_journal_page_last 1132
_journal_paper_doi 10.1039/b315769e
_journal_volume 2
_journal_year 2004
_chemical_formula_moiety 'C28 H53 N5 O5 Si2'
_chemical_formula_sum 'C28 H53 N5 O5 Si2'
_chemical_formula_weight 595.93
_chemical_name_common 2',3'-O-bis(triisopropylsilyl)-guanosine
_chemical_name_systematic
;
2',3'-O-bis(triisopropylsilyl)-guanosine
;
_space_group_IT_number 1
_symmetry_cell_setting triclinic
_symmetry_space_group_name_Hall 'P 1'
_symmetry_space_group_name_H-M 'P 1'
_atom_sites_solution_hydrogens geom
_atom_sites_solution_primary direct
_atom_sites_solution_secondary difmap
_audit_creation_method SHELXL-97
_cell_angle_alpha 98.980(2)
_cell_angle_beta 99.526(2)
_cell_angle_gamma 101.012(2)
_cell_formula_units_Z 2
_cell_length_a 7.9550(2)
_cell_length_b 12.3980(4)
_cell_length_c 18.0350(4)
_cell_measurement_reflns_used 16949
_cell_measurement_temperature 100(2)
_cell_measurement_theta_max 73.37
_cell_measurement_theta_min 2.53
_cell_volume 1689.22(8)
_computing_cell_refinement Scalepack
_computing_data_collection 'MacScience Xpress'
_computing_data_reduction 'Denzo and Scalepack'
_computing_molecular_graphics maXus
_computing_structure_refinement 'SHELXL-97 (Sheldrick, 1997)'
_computing_structure_solution 'SHELXS-97 (Sheldrick, 1990)'
_diffrn_ambient_temperature 100(2)
_diffrn_measured_fraction_theta_full 0.837
_diffrn_measured_fraction_theta_max 0.837
_diffrn_measurement_device_type 'MacScience DIPLabo'
_diffrn_measurement_method IP
_diffrn_radiation_monochromator graphite
_diffrn_radiation_source 'fine-focus sealed tube'
_diffrn_radiation_type CuK\a
_diffrn_radiation_wavelength 1.54184
_diffrn_reflns_av_R_equivalents 0.030
_diffrn_reflns_av_sigmaI/netI 0.0205
_diffrn_reflns_limit_h_max 9
_diffrn_reflns_limit_h_min -7
_diffrn_reflns_limit_k_max 14
_diffrn_reflns_limit_k_min -15
_diffrn_reflns_limit_l_max 17
_diffrn_reflns_limit_l_min -22
_diffrn_reflns_number 16949
_diffrn_reflns_theta_full 73.37
_diffrn_reflns_theta_max 73.37
_diffrn_reflns_theta_min 2.53
_exptl_absorpt_coefficient_mu 1.288
_exptl_absorpt_correction_T_max 0.8667
_exptl_absorpt_correction_T_min 0.5394
_exptl_absorpt_correction_type integration
_exptl_crystal_colour colorless
_exptl_crystal_density_diffrn 1.172
_exptl_crystal_density_method 'not measured'
_exptl_crystal_description needle
_exptl_crystal_F_000 648
_exptl_crystal_size_max 0.69
_exptl_crystal_size_mid 0.37
_exptl_crystal_size_min 0.13
_refine_diff_density_max 0.517
_refine_diff_density_min -0.470
_refine_diff_density_rms 0.097
_refine_ls_abs_structure_details 'Flack H D (1983), Acta Cryst. A39, 876-881'
_refine_ls_abs_structure_Flack 0.17(5)
_refine_ls_extinction_method none
_refine_ls_goodness_of_fit_ref 1.056
_refine_ls_hydrogen_treatment mixed
_refine_ls_matrix_type full
_refine_ls_number_parameters 896
_refine_ls_number_reflns 7067
_refine_ls_number_restraints 248
_refine_ls_restrained_S_all 1.077
_refine_ls_R_factor_all 0.0883
_refine_ls_R_factor_gt 0.0857
_refine_ls_shift/su_max 0.002
_refine_ls_shift/su_mean 0.000
_refine_ls_structure_factor_coef Fsqd
_refine_ls_weighting_details 'calc w=1/[\s^2^(Fo^2^)+(0.1808P)^2^+2.2429P] where P=(Fo^2^+2Fc^2^)/3'
_refine_ls_weighting_scheme calc
_refine_ls_wR_factor_gt 0.2408
_refine_ls_wR_factor_ref 0.2496
_reflns_number_gt 6934
_reflns_number_total 7067
_reflns_threshold_expression >2sigma(I)
_cod_data_source_file b315769e.txt
_cod_data_source_block 2b
_cod_original_sg_symbol_H-M p1
_cod_database_code 7150358

loop_
_symmetry_equiv_pos_as_xyz
'x, y, z'

loop_
_atom_site_label
_atom_site_type_symbol
_atom_site_fract_x
_atom_site_fract_y
_atom_site_fract_z
_atom_site_U_iso_or_equiv
_atom_site_adp_type
_atom_site_occupancy
_atom_site_symmetry_multiplicity
_atom_site_calc_flag
_atom_site_refinement_flags
_atom_site_disorder_assembly
_atom_site_disorder_group
O1 O -0.4990(6) 0.4904(4) -0.8237(3) 0.0415(11) Uani 1 1 d . . .
O4 O -0.8364(7) 0.0013(4) -0.7573(3) 0.0372(10) Uani 1 1 d . C .
O5 O -1.1224(6) 0.0996(4) -0.7181(3) 0.0357(10) Uani 1 1 d . . .
H170 H -1.0475 0.1377 -0.7370 0.043 Uiso 1 1 calc R . .
O6 O 0.0122(6) -0.4349(4) 0.1426(3) 0.0398(11) Uani 1 1 d . . .
O7 O -0.1750(7) -0.0999(4) -0.1245(3) 0.0417(11) Uani 1 1 d . D .
O8 O -0.1300(7) 0.1255(4) -0.0882(3) 0.0410(11) Uani 1 1 d . . .
O9 O -0.0673(6) 0.0514(4) 0.0689(2) 0.0335(9) Uani 1 1 d . E .
O10 O -0.4509(6) -0.0234(4) 0.0587(3) 0.0405(11) Uani 1 1 d . . .
H171 H -0.3842 -0.0673 0.0660 0.049 Uiso 1 1 calc R . .
N1 N -0.7748(7) 0.4165(4) -0.8118(3) 0.0316(11) Uani 1 1 d . . .
H1 H -0.8082 0.4735 -0.8287 0.038 Uiso 1 1 calc R . .
N2 N -1.0645(7) 0.3565(5) -0.8057(3) 0.0375(12) Uani 1 1 d . . .
H2 H -1.1504 0.3096 -0.7947 0.045 Uiso 1 1 calc R . .
H3 H -1.0852 0.4150 -0.8247 0.045 Uiso 1 1 calc R . .
N3 N -0.8669(7) 0.2519(4) -0.7650(3) 0.0287(10) Uani 1 1 d . . .
N4 N -0.4063(7) 0.2843(5) -0.7630(3) 0.0380(12) Uani 1 1 d . . .
N5 N -0.6213(7) 0.1645(4) -0.7325(3) 0.0331(11) Uani 1 1 d . . .
N6 N -0.2312(7) -0.3635(4) 0.1289(3) 0.0293(10) Uani 1 1 d . . .
H4 H -0.2841 -0.4187 0.1480 0.035 Uiso 1 1 calc R . .
N7 N -0.4900(7) -0.3039(5) 0.1224(3) 0.0387(13) Uani 1 1 d . . .
H5 H -0.5573 -0.2576 0.1113 0.046 Uiso 1 1 calc R . .
H6 H -0.5292 -0.3614 0.1427 0.046 Uiso 1 1 calc R . .
N8 N -0.2643(7) -0.2016(4) 0.0779(3) 0.0273(10) Uani 1 1 d . . .
N9 N 0.1767(7) -0.2343(5) 0.0748(3) 0.0361(12) Uani 1 1 d . . .
N10 N 0.0017(7) -0.1210(4) 0.0387(3) 0.0326(11) Uani 1 1 d . . .
C1 C -0.9023(8) 0.3390(5) -0.7935(3) 0.0296(12) Uani 1 1 d . . .
C2 C -0.6981(8) 0.2469(5) -0.7595(3) 0.0286(12) Uani 1 1 d . . .
C3 C -0.5622(8) 0.3197(5) -0.7766(4) 0.0324(13) Uani 1 1 d . . .
C4 C -0.5990(8) 0.4144(5) -0.8062(4) 0.0317(13) Uani 1 1 d . . .
C5 C -0.4480(9) 0.1933(6) -0.7358(4) 0.0390(15) Uani 1 1 d . . .
H7 H -0.3658 0.1510 -0.7199 0.047 Uiso 1 1 calc R . .
C6 C -0.6955(9) 0.0688(6) -0.7034(4) 0.0380(15) Uani 1 1 d . C .
H8 H -0.6043 0.0244 -0.6937 0.046 Uiso 1 1 calc R . .
C7 C -0.7642(8) 0.0954(6) -0.6292(4) 0.0366(14) Uani 1 1 d D . .
H9 H -0.8245 0.1592 -0.6276 0.044 Uiso 1 1 calc R A 1
C8 C -0.8877(9) -0.0185(6) -0.6339(4) 0.0406(15) Uani 1 1 d D C .
H10 H -0.9781 -0.0133 -0.6018 0.049 Uiso 1 1 calc R B 3
C9 C -0.9657(10) -0.0507(6) -0.7193(4) 0.0405(15) Uani 1 1 d . . .
H11 H -0.9857 -0.1338 -0.7353 0.049 Uiso 1 1 calc R C .
C10 C -1.1341(9) -0.0158(6) -0.7445(4) 0.0402(15) Uani 1 1 d . C .
H12 H -1.1657 -0.0327 -0.8012 0.048 Uiso 1 1 calc R . .
H13 H -1.2285 -0.0602 -0.7250 0.048 Uiso 1 1 calc R . .
C29 C -0.3263(8) -0.2868(5) 0.1083(3) 0.0295(12) Uani 1 1 d . . .
C30 C -0.0970(8) -0.1992(5) 0.0695(3) 0.0301(12) Uani 1 1 d . . .
C31 C 0.0107(8) -0.2692(5) 0.0905(3) 0.0286(12) Uani 1 1 d . . .
C32 C -0.0573(8) -0.3610(5) 0.1221(3) 0.0296(12) Uani 1 1 d . . .
C33 C 0.1644(8) -0.1471(6) 0.0437(4) 0.0353(13) Uani 1 1 d . . .
H14 H 0.2581 -0.1054 0.0263 0.042 Uiso 1 1 calc R . .
C34 C -0.0399(8) -0.0263(5) 0.0077(3) 0.0311(13) Uani 1 1 d . E .
H15 H 0.0610 0.0096 -0.0131 0.037 Uiso 1 1 calc R . .
C35 C -0.2054(9) -0.0518(5) -0.0534(3) 0.0340(14) Uani 1 1 d . . .
H16 H -0.3011 -0.1034 -0.0384 0.041 Uiso 1 1 calc R E .
C36 C -0.2434(8) 0.0662(6) -0.0478(4) 0.0379(15) Uani 1 1 d . E .
H17 H -0.3688 0.0629 -0.0694 0.045 Uiso 1 1 calc R . .
C37 C -0.1985(8) 0.1095(5) 0.0383(4) 0.0342(13) Uani 1 1 d . . .
H18 H -0.1456 0.1917 0.0487 0.041 Uiso 1 1 calc R E .
C38 C -0.3516(9) 0.0893(6) 0.0794(4) 0.0388(14) Uani 1 1 d . E .
H19 H -0.3062 0.1076 0.1354 0.047 Uiso 1 1 calc R . .
H20 H -0.4294 0.1403 0.0669 0.047 Uiso 1 1 calc R . .
O2 O -0.6242(12) 0.1110(8) -0.5682(4) 0.035(2) Uani 0.557(9) 1 d PD C 1
Si1 Si -0.5365(6) 0.2269(5) -0.5064(2) 0.0446(12) Uani 0.557(9) 1 d PD C 1
C11 C -0.6622(17) 0.2388(13) -0.4281(7) 0.064(4) Uani 0.557(9) 1 d PD C 1
H23 H -0.6470 0.1746 -0.4022 0.077 Uiso 0.557(9) 1 calc PR C 1
C12 C -0.8593(19) 0.222(2) -0.4546(12) 0.108(10) Uani 0.557(9) 1 d PD C 1
H24 H -0.9152 0.2229 -0.4100 0.162 Uiso 0.557(9) 1 calc PR C 1
H25 H -0.9051 0.1496 -0.4898 0.162 Uiso 0.557(9) 1 calc PR C 1
H26 H -0.8843 0.2822 -0.4809 0.162 Uiso 0.557(9) 1 calc PR C 1
C13 C -0.587(2) 0.3416(14) -0.3666(8) 0.068(5) Uani 0.557(9) 1 d PD C 1
H27 H -0.5812 0.4086 -0.3896 0.101 Uiso 0.557(9) 1 calc PR C 1
H28 H -0.4685 0.3389 -0.3419 0.101 Uiso 0.557(9) 1 calc PR C 1
H29 H -0.6606 0.3445 -0.3284 0.101 Uiso 0.557(9) 1 calc PR C 1
C14 C -0.508(2) 0.3499(9) -0.5541(7) 0.066(6) Uani 0.557(9) 1 d PD C 1
H30 H -0.4732 0.3244 -0.6037 0.079 Uiso 0.557(9) 1 calc PR C 1
C15 C -0.670(2) 0.3954(12) -0.5743(9) 0.068(5) Uani 0.557(9) 1 d PD C 1
H31 H -0.7086 0.4221 -0.5273 0.102 Uiso 0.557(9) 1 calc PR C 1
H32 H -0.7633 0.3359 -0.6076 0.102 Uiso 0.557(9) 1 calc PR C 1
H33 H -0.6430 0.4576 -0.6010 0.102 Uiso 0.557(9) 1 calc PR C 1
C16 C -0.354(3) 0.4460(14) -0.5068(11) 0.082(7) Uani 0.557(9) 1 d PD C 1
H34 H -0.3557 0.5142 -0.5278 0.123 Uiso 0.557(9) 1 calc PR C 1
H35 H -0.2427 0.4241 -0.5097 0.123 Uiso 0.557(9) 1 calc PR C 1
H36 H -0.3663 0.4601 -0.4532 0.123 Uiso 0.557(9) 1 calc PR C 1
C17 C -0.3118(15) 0.2029(12) -0.4677(7) 0.057(4) Uani 0.557(9) 1 d PD C 1
H37 H -0.2371 0.2754 -0.4371 0.068 Uiso 0.557(9) 1 calc PR C 1
C18 C -0.326(3) 0.1173(16) -0.4154(9) 0.082(6) Uani 0.557(9) 1 d PD C 1
H38 H -0.4194 0.0519 -0.4406 0.122 Uiso 0.557(9) 1 calc PR C 1
H39 H -0.3523 0.1511 -0.3671 0.122 Uiso 0.557(9) 1 calc PR C 1
H40 H -0.2147 0.0939 -0.4050 0.122 Uiso 0.557(9) 1 calc PR C 1
C19 C -0.225(2) 0.164(2) -0.5335(10) 0.089(7) Uani 0.557(9) 1 d PD C 1
H41 H -0.1101 0.1517 -0.5127 0.133 Uiso 0.557(9) 1 calc PR C 1
H42 H -0.2116 0.2213 -0.5652 0.133 Uiso 0.557(9) 1 calc PR C 1
H43 H -0.2985 0.0938 -0.5650 0.133 Uiso 0.557(9) 1 calc PR C 1
O2B O -0.6357(18) 0.1501(10) -0.5583(7) 0.040(4) Uiso 0.443(9) 1 d PD C 2
Si1B Si -0.5718(9) 0.2775(6) -0.5037(3) 0.0545(18) Uani 0.443(9) 1 d PD C 2
C17B C -0.439(4) 0.253(3) -0.4144(14) 0.163(19) Uiso 0.443(9) 1 d PD C 2
H44 H -0.3610 0.2058 -0.4346 0.196 Uiso 0.443(9) 1 calc PR C 2
C18B C -0.545(8) 0.177(5) -0.372(3) 0.25(4) Uiso 0.443(9) 1 d PD C 2
H45 H -0.6673 0.1824 -0.3826 0.382 Uiso 0.443(9) 1 calc PR C 2
H46 H -0.4979 0.1997 -0.3165 0.382 Uiso 0.443(9) 1 calc PR C 2
H47 H -0.5374 0.0990 -0.3887 0.382 Uiso 0.443(9) 1 calc PR C 2
C19B C -0.312(7) 0.353(4) -0.365(3) 0.22(3) Uiso 0.443(9) 1 d PD C 2
H48 H -0.2405 0.3300 -0.3234 0.326 Uiso 0.443(9) 1 calc PR C 2
H49 H -0.3764 0.4062 -0.3434 0.326 Uiso 0.443(9) 1 calc PR C 2
H50 H -0.2363 0.3893 -0.3960 0.326 Uiso 0.443(9) 1 calc PR C 2
C11B C -0.765(2) 0.3332(15) -0.4938(9) 0.068(6) Uani 0.443(9) 1 d PD C 2
H51 H -0.8575 0.2670 -0.4919 0.082 Uiso 0.443(9) 1 calc PR C 2
C12B C -0.844(3) 0.3824(17) -0.5589(12) 0.074(7) Uani 0.443(9) 1 d PD C 2
H52 H -0.9571 0.3972 -0.5509 0.111 Uiso 0.443(9) 1 calc PR C 2
H53 H -0.8611 0.3294 -0.6073 0.111 Uiso 0.443(9) 1 calc PR C 2
H54 H -0.7653 0.4526 -0.5608 0.111 Uiso 0.443(9) 1 calc PR C 2
C13B C -0.741(4) 0.414(3) -0.4153(14) 0.112(12) Uani 0.443(9) 1 d PD C 2
H55 H -0.6446 0.4788 -0.4113 0.167 Uiso 0.443(9) 1 calc PR C 2
H56 H -0.7128 0.3746 -0.3735 0.167 Uiso 0.443(9) 1 calc PR C 2
H57 H -0.8486 0.4399 -0.4118 0.167 Uiso 0.443(9) 1 calc PR C 2
C14B C -0.424(3) 0.3620(19) -0.5563(17) 0.094(12) Uiso 0.443(9) 1 d PD C 2
H58 H -0.4891 0.3489 -0.6105 0.112 Uiso 0.443(9) 1 calc PR C 2
C15B C -0.253(4) 0.321(3) -0.559(2) 0.113(11) Uiso 0.443(9) 1 d PD C 2
H59 H -0.1944 0.3531 -0.5968 0.169 Uiso 0.443(9) 1 calc PR C 2
H60 H -0.2803 0.2386 -0.5737 0.169 Uiso 0.443(9) 1 calc PR C 2
H61 H -0.1753 0.3437 -0.5084 0.169 Uiso 0.443(9) 1 calc PR C 2
C16B C -0.380(4) 0.4883(19) -0.5268(18) 0.087(8) Uiso 0.443(9) 1 d PD C 2
H62 H -0.3650 0.5038 -0.4708 0.130 Uiso 0.443(9) 1 calc PR C 2
H63 H -0.4755 0.5204 -0.5491 0.130 Uiso 0.443(9) 1 calc PR C 2
H64 H -0.2717 0.5219 -0.5414 0.130 Uiso 0.443(9) 1 calc PR C 2
O3 O -0.7940(19) -0.1059(9) -0.6201(7) 0.035(3) Uani 0.563(10) 1 d PD C 3
Si2 Si -0.8367(8) -0.2248(4) -0.5915(3) 0.0524(14) Uani 0.563(10) 1 d PD C 3
C20 C -0.876(4) -0.1966(18) -0.4907(9) 0.100(10) Uiso 0.563(10) 1 d PD C 3
H65 H -1.0062 -0.2119 -0.4975 0.120 Uiso 0.563(10) 1 calc PR C 3
C21 C -0.823(6) -0.285(3) -0.4452(18) 0.173(18) Uiso 0.563(10) 1 d PD C 3
H66 H -0.7129 -0.3008 -0.4562 0.260 Uiso 0.563(10) 1 calc PR C 3
H67 H -0.9148 -0.3540 -0.4603 0.260 Uiso 0.563(10) 1 calc PR C 3
H68 H -0.8088 -0.2561 -0.3902 0.260 Uiso 0.563(10) 1 calc PR C 3
C22 C -0.816(4) -0.0798(17) -0.4462(12) 0.098(7) Uiso 0.563(10) 1 d PD C 3
H69 H -0.8124 -0.0803 -0.3916 0.148 Uiso 0.563(10) 1 calc PR C 3
H70 H -0.8979 -0.0348 -0.4639 0.148 Uiso 0.563(10) 1 calc PR C 3
H71 H -0.6994 -0.0475 -0.4537 0.148 Uiso 0.563(10) 1 calc PR C 3
C23 C -0.633(2) -0.2782(14) -0.5956(10) 0.095(9) Uani 0.563(10) 1 d PD C 3
H72 H -0.6448 -0.3493 -0.5752 0.114 Uiso 0.563(10) 1 calc PR C 3
C24 C -0.474(3) -0.193(2) -0.5466(15) 0.120(12) Uani 0.563(10) 1 d PD C 3
H73 H -0.3674 -0.2108 -0.5614 0.180 Uiso 0.563(10) 1 calc PR C 3
H74 H -0.4696 -0.1966 -0.4924 0.180 Uiso 0.563(10) 1 calc PR C 3
H75 H -0.4816 -0.1178 -0.5546 0.180 Uiso 0.563(10) 1 calc PR C 3
C25 C -0.610(3) -0.303(2) -0.6795(12) 0.122(13) Uani 0.563(10) 1 d PD C 3
H76 H -0.6151 -0.2370 -0.7023 0.183 Uiso 0.563(10) 1 calc PR C 3
H77 H -0.7040 -0.3662 -0.7087 0.183 Uiso 0.563(10) 1 calc PR C 3
H78 H -0.4968 -0.3228 -0.6807 0.183 Uiso 0.563(10) 1 calc PR C 3
C26 C -1.033(3) -0.3248(17) -0.6553(17) 0.071(9) Uani 0.563(10) 1 d PD C 3
H79 H -1.0131 -0.3241 -0.7085 0.085 Uiso 0.563(10) 1 calc PR C 3
C27 C -1.048(3) -0.4492(15) -0.6460(13) 0.084(6) Uiso 0.563(10) 1 d PD C 3
H80 H -1.0567 -0.4551 -0.5931 0.125 Uiso 0.563(10) 1 calc PR C 3
H81 H -0.9446 -0.4744 -0.6580 0.125 Uiso 0.563(10) 1 calc PR C 3
H82 H -1.1531 -0.4963 -0.6811 0.125 Uiso 0.563(10) 1 calc PR C 3
C28 C -1.210(2) -0.2949(15) -0.6556(11) 0.071(5) Uani 0.563(10) 1 d PD C 3
H83 H -1.2630 -0.3255 -0.6157 0.106 Uiso 0.563(10) 1 calc PR C 3
H84 H -1.2872 -0.3268 -0.7058 0.106 Uiso 0.563(10) 1 calc PR C 3
H85 H -1.1950 -0.2133 -0.6456 0.106 Uiso 0.563(10) 1 calc PR C 3
O3B O -0.767(2) -0.0725(12) -0.5969(9) 0.041(5) Uani 0.437(10) 1 d PD C 4
Si2B Si -0.7729(7) -0.1786(5) -0.5543(4) 0.0430(17) Uani 0.437(10) 1 d PD C 4
C20B C -0.940(2) -0.1875(14) -0.4918(8) 0.051(5) Uani 0.437(10) 1 d PD C 4
H86 H -1.0565 -0.2067 -0.5277 0.061 Uiso 0.437(10) 1 calc PR C 4
C21B C -0.935(3) -0.2881(18) -0.4509(12) 0.071(7) Uani 0.437(10) 1 d PD C 4
H87 H -0.8243 -0.3112 -0.4524 0.106 Uiso 0.437(10) 1 calc PR C 4
H88 H -1.0326 -0.3507 -0.4769 0.106 Uiso 0.437(10) 1 calc PR C 4
H89 H -0.9449 -0.2660 -0.3975 0.106 Uiso 0.437(10) 1 calc PR C 4
C22B C -0.938(5) -0.083(2) -0.4386(17) 0.109(11) Uiso 0.437(10) 1 d PD C 4
H90 H -1.0318 -0.0966 -0.4099 0.163 Uiso 0.437(10) 1 calc PR C 4
H91 H -0.9556 -0.0243 -0.4679 0.163 Uiso 0.437(10) 1 calc PR C 4
H92 H -0.8249 -0.0585 -0.4027 0.163 Uiso 0.437(10) 1 calc PR C 4
C23B C -0.5458(19) -0.1592(14) -0.4979(10) 0.058(5) Uani 0.437(10) 1 d PD C 4
H93 H -0.5414 -0.1178 -0.4451 0.070 Uiso 0.437(10) 1 calc PR C 4
C24B C -0.492(3) -0.2689(16) -0.4902(12) 0.062(5) Uani 0.437(10) 1 d PD C 4
H94 H -0.5236 -0.3194 -0.5404 0.093 Uiso 0.437(10) 1 calc PR C 4
H95 H -0.5528 -0.3038 -0.4540 0.093 Uiso 0.437(10) 1 calc PR C 4
H96 H -0.3655 -0.2542 -0.4714 0.093 Uiso 0.437(10) 1 calc PR C 4
C25B C -0.409(2) -0.0867(18) -0.5335(13) 0.066(6) Uani 0.437(10) 1 d PD C 4
H97 H -0.3282 -0.0295 -0.4929 0.099 Uiso 0.437(10) 1 calc PR C 4
H98 H -0.4695 -0.0503 -0.5709 0.099 Uiso 0.437(10) 1 calc PR C 4
H99 H -0.3428 -0.1348 -0.5592 0.099 Uiso 0.437(10) 1 calc PR C 4
C26B C -0.827(3) -0.3109(13) -0.6310(11) 0.080(8) Uani 0.437(10) 1 d PD C 4
H100 H -0.7954 -0.3721 -0.6051 0.096 Uiso 0.437(10) 1 calc PR C 4
C27B C -0.713(4) -0.299(2) -0.6929(14) 0.098(11) Uani 0.437(10) 1 d PD C 4
H101 H -0.7186 -0.3732 -0.7226 0.147 Uiso 0.437(10) 1 calc PR C 4
H102 H -0.5920 -0.2636 -0.6680 0.147 Uiso 0.437(10) 1 calc PR C 4
H103 H -0.7584 -0.2525 -0.7273 0.147 Uiso 0.437(10) 1 calc PR C 4
C28B C -1.022(3) -0.348(3) -0.667(2) 0.069(11) Uani 0.437(10) 1 d PD C 4
H104 H -1.0471 -0.3106 -0.7106 0.103 Uiso 0.437(10) 1 calc PR C 4
H105 H -1.0901 -0.3265 -0.6288 0.103 Uiso 0.437(10) 1 calc PR C 4
H106 H -1.0533 -0.4289 -0.6849 0.103 Uiso 0.437(10) 1 calc PR C 4
Si3 Si -0.3045(4) -0.2033(2) -0.19054(13) 0.0678(8) Uani 1 1 d D . .
C39 C -0.1451(19) -0.2972(12) -0.2191(8) 0.060(4) Uani 0.527(10) 1 d PD D 5
H107 H -0.0501 -0.2452 -0.2343 0.072 Uiso 0.527(10) 1 calc PR D 5
C40 C -0.216(3) -0.3910(16) -0.2898(10) 0.084(7) Uani 0.527(10) 1 d PD D 5
H108 H -0.1186 -0.4159 -0.3086 0.127 Uiso 0.527(10) 1 calc PR D 5
H109 H -0.2846 -0.3631 -0.3300 0.127 Uiso 0.527(10) 1 calc PR D 5
H110 H -0.2911 -0.4541 -0.2760 0.127 Uiso 0.527(10) 1 calc PR D 5
C41 C -0.050(3) -0.3431(15) -0.1545(11) 0.071(5) Uani 0.527(10) 1 d PD D 5
H111 H -0.1326 -0.4022 -0.1406 0.106 Uiso 0.527(10) 1 calc PR D 5
H112 H -0.0012 -0.2825 -0.1099 0.106 Uiso 0.527(10) 1 calc PR D 5
H113 H 0.0446 -0.3739 -0.1717 0.106 Uiso 0.527(10) 1 calc PR D 5
C42 C -0.374(2) -0.1497(13) -0.2783(7) 0.063(5) Uani 0.527(10) 1 d PD D 5
H114 H -0.4509 -0.2126 -0.3183 0.076 Uiso 0.527(10) 1 calc PR D 5
C43 C -0.219(3) -0.095(2) -0.3107(11) 0.087(7) Uani 0.527(10) 1 d PD D 5
H115 H -0.2620 -0.0584 -0.3522 0.130 Uiso 0.527(10) 1 calc PR D 5
H116 H -0.1603 -0.1525 -0.3308 0.130 Uiso 0.527(10) 1 calc PR D 5
H117 H -0.1363 -0.0391 -0.2700 0.130 Uiso 0.527(10) 1 calc PR D 5
C44 C -0.478(6) -0.062(4) -0.257(3) 0.16(2) Uiso 0.527(10) 1 d PD D 5
H118 H -0.4035 -0.0011 -0.2166 0.243 Uiso 0.527(10) 1 calc PR D 5
H119 H -0.5797 -0.0966 -0.2380 0.243 Uiso 0.527(10) 1 calc PR D 5
H120 H -0.5171 -0.0315 -0.3020 0.243 Uiso 0.527(10) 1 calc PR D 5
C45 C -0.487(2) -0.2887(15) -0.1615(10) 0.080(7) Uani 0.527(10) 1 d PD D 5
H121 H -0.5436 -0.2341 -0.1338 0.096 Uiso 0.527(10) 1 calc PR D 5
C46 C -0.437(3) -0.3601(17) -0.1056(11) 0.086(7) Uani 0.527(10) 1 d PD D 5
H122 H -0.5326 -0.3797 -0.0789 0.130 Uiso 0.527(10) 1 calc PR D 5
H123 H -0.3314 -0.3187 -0.0683 0.130 Uiso 0.527(10) 1 calc PR D 5
H124 H -0.4136 -0.4286 -0.1331 0.130 Uiso 0.527(10) 1 calc PR D 5
C47 C -0.628(3) -0.358(2) -0.2282(14) 0.112(9) Uiso 0.527(10) 1 d PD D 5
H125 H -0.6459 -0.4371 -0.2245 0.167 Uiso 0.527(10) 1 calc PR D 5
H126 H -0.5922 -0.3479 -0.2766 0.167 Uiso 0.527(10) 1 calc PR D 5
H127 H -0.7375 -0.3330 -0.2265 0.167 Uiso 0.527(10) 1 calc PR D 5
C39B C -0.213(2) -0.2106(18) -0.2726(9) 0.072(6) Uiso 0.473(10) 1 d PD D 6
H128 H -0.2080 -0.1366 -0.2886 0.087 Uiso 0.473(10) 1 calc PR D 6
C40B C -0.025(3) -0.220(3) -0.2499(17) 0.106(9) Uiso 0.473(10) 1 d PD D 6
H129 H -0.0226 -0.2973 -0.2451 0.158 Uiso 0.473(10) 1 calc PR D 6
H130 H 0.0288 -0.1697 -0.2007 0.158 Uiso 0.473(10) 1 calc PR D 6
H131 H 0.0393 -0.1992 -0.2892 0.158 Uiso 0.473(10) 1 calc PR D 6
C41B C -0.322(4) -0.298(3) -0.3401(15) 0.119(11) Uiso 0.473(10) 1 d PD D 6
H132 H -0.3046 -0.2743 -0.3880 0.179 Uiso 0.473(10) 1 calc PR D 6
H133 H -0.4461 -0.3079 -0.3373 0.179 Uiso 0.473(10) 1 calc PR D 6
H134 H -0.2873 -0.3698 -0.3387 0.179 Uiso 0.473(10) 1 calc PR D 6
C42B C -0.521(2) -0.1541(17) -0.2178(12) 0.074(6) Uiso 0.473(10) 1 d PD D 6
H135 H -0.5952 -0.2138 -0.2609 0.089 Uiso 0.473(10) 1 calc PR D 6
C43B C -0.492(3) -0.0497(19) -0.2507(14) 0.058(6) Uiso 0.473(10) 1 d PD D 6
H136 H -0.3787 -0.0010 -0.2242 0.087 Uiso 0.473(10) 1 calc PR D 6
H137 H -0.5852 -0.0102 -0.2441 0.087 Uiso 0.473(10) 1 calc PR D 6
H138 H -0.4912 -0.0699 -0.3054 0.087 Uiso 0.473(10) 1 calc PR D 6
C44B C -0.636(3) -0.141(2) -0.1579(14) 0.093(8) Uiso 0.473(10) 1 d PD D 6
H139 H -0.5625 -0.1008 -0.1086 0.140 Uiso 0.473(10) 1 calc PR D 6
H140 H -0.6955 -0.2154 -0.1523 0.140 Uiso 0.473(10) 1 calc PR D 6
H141 H -0.7230 -0.0991 -0.1745 0.140 Uiso 0.473(10) 1 calc PR D 6
C45B C -0.372(3) -0.3165(15) -0.1419(12) 0.074(6) Uiso 0.473(10) 1 d PD D 6
H142 H -0.4172 -0.2854 -0.0966 0.089 Uiso 0.473(10) 1 calc PR D 6
C46B C -0.218(3) -0.364(2) -0.1133(16) 0.092(8) Uiso 0.473(10) 1 d PD D 6
H143 H -0.2426 -0.4017 -0.0713 0.138 Uiso 0.473(10) 1 calc PR D 6
H144 H -0.1141 -0.3027 -0.0949 0.138 Uiso 0.473(10) 1 calc PR D 6
H145 H -0.1983 -0.4172 -0.1552 0.138 Uiso 0.473(10) 1 calc PR D 6
C47B C -0.513(3) -0.4113(19) -0.1911(16) 0.093(8) Uiso 0.473(10) 1 d PD D 6
H146 H -0.4963 -0.4206 -0.2442 0.140 Uiso 0.473(10) 1 calc PR D 6
H147 H -0.6275 -0.3943 -0.1889 0.140 Uiso 0.473(10) 1 calc PR D 6
H148 H -0.5065 -0.4806 -0.1722 0.140 Uiso 0.473(10) 1 calc PR D 6
Si4 Si -0.0625(2) 0.25470(15) -0.09892(11) 0.0368(4) Uani 1 1 d D E 6
C48 C -0.2375(11) 0.3376(7) -0.1008(4) 0.052(2) Uani 1 1 d D E 6
H149 H -0.1885 0.4089 -0.1167 0.063 Uiso 1 1 calc R E 6
C49 C -0.2866(13) 0.3720(8) -0.0226(5) 0.063(2) Uani 1 1 d D E 6
H150 H -0.3771 0.4154 -0.0287 0.094 Uiso 1 1 calc R E 6
H151 H -0.1828 0.4177 0.0139 0.094 Uiso 1 1 calc R E 6
H152 H -0.3309 0.3046 -0.0033 0.094 Uiso 1 1 calc R E 6
C50 C -0.4004(14) 0.2809(10) -0.1608(6) 0.078(3) Uani 1 1 d D E 6
H153 H -0.4797 0.2305 -0.1386 0.116 Uiso 1 1 calc R E 6
H154 H -0.3679 0.2377 -0.2044 0.116 Uiso 1 1 calc R E 6
H155 H -0.4590 0.3377 -0.1783 0.116 Uiso 1 1 calc R E 6
C51 C -0.008(2) 0.2304(9) -0.1975(6) 0.081(4) Uani 1 1 d . E 6
H156 H -0.1227 0.1890 -0.2307 0.097 Uiso 1 1 calc R E 6
C52 C 0.036(2) 0.3352(10) -0.2321(7) 0.101(5) Uani 1 1 d . E 6
H157 H 0.1449 0.3844 -0.2015 0.151 Uiso 1 1 calc R E 6
H158 H -0.0590 0.3750 -0.2322 0.151 Uiso 1 1 calc R E 6
H159 H 0.0509 0.3130 -0.2848 0.151 Uiso 1 1 calc R E 6
C53 C 0.103(3) 0.1526(14) -0.2092(8) 0.117(6) Uani 1 1 d . E 6
H160 H 0.0898 0.1243 -0.2642 0.175 Uiso 1 1 calc R E 6
H161 H 0.0707 0.0898 -0.1836 0.175 Uiso 1 1 calc R E 6
H162 H 0.2256 0.1908 -0.1877 0.175 Uiso 1 1 calc R E 6
C54 C 0.1213(11) 0.3284(7) -0.0159(5) 0.0525(19) Uani 1 1 d D E 6
H163 H 0.0668 0.3431 0.0298 0.063 Uiso 1 1 calc R E 6
C55 C 0.2163(13) 0.4430(7) -0.0271(7) 0.070(3) Uani 1 1 d D E 6
H164 H 0.3068 0.4789 0.0185 0.105 Uiso 1 1 calc R E 6
H165 H 0.1322 0.4905 -0.0351 0.105 Uiso 1 1 calc R E 6
H166 H 0.2706 0.4328 -0.0720 0.105 Uiso 1 1 calc R E 6
C56 C 0.2545(11) 0.2575(7) 0.0047(5) 0.056(2) Uani 1 1 d D E 6
H167 H 0.3095 0.2395 -0.0391 0.085 Uiso 1 1 calc R E 6
H168 H 0.1946 0.1879 0.0172 0.085 Uiso 1 1 calc R E 6
H169 H 0.3443 0.2996 0.0490 0.085 Uiso 1 1 calc R E 6

loop_
_atom_site_aniso_label
_atom_site_aniso_U_11
_atom_site_aniso_U_22
_atom_site_aniso_U_33
_atom_site_aniso_U_23
_atom_site_aniso_U_13
_atom_site_aniso_U_12
O1 0.033(2) 0.037(2) 0.065(3) 0.026(2) 0.018(2) 0.011(2)
O4 0.052(3) 0.028(2) 0.033(2) 0.0077(17) 0.0115(19) 0.0100(19)
O5 0.029(2) 0.034(2) 0.049(3) 0.016(2) 0.0091(18) 0.0106(18)
O6 0.034(2) 0.037(2) 0.059(3) 0.027(2) 0.011(2) 0.017(2)
O7 0.046(3) 0.044(3) 0.031(2) 0.0122(19) 0.0043(19) -0.002(2)
O8 0.043(3) 0.039(2) 0.051(3) 0.026(2) 0.016(2) 0.011(2)
O9 0.039(2) 0.029(2) 0.032(2) 0.0083(17) -0.0004(17) 0.0106(18)
O10 0.029(2) 0.040(2) 0.058(3) 0.024(2) 0.009(2) 0.0087(19)
N1 0.026(3) 0.033(3) 0.041(3) 0.023(2) 0.006(2) 0.009(2)
N2 0.028(3) 0.041(3) 0.052(3) 0.025(3) 0.009(2) 0.014(2)
N3 0.031(3) 0.028(2) 0.031(2) 0.014(2) 0.0029(19) 0.010(2)
N4 0.030(3) 0.043(3) 0.050(3) 0.021(3) 0.009(2) 0.018(2)
N5 0.033(3) 0.034(3) 0.040(3) 0.021(2) 0.007(2) 0.014(2)
N6 0.026(2) 0.029(2) 0.037(3) 0.015(2) 0.0047(19) 0.011(2)
N7 0.025(3) 0.045(3) 0.055(3) 0.028(3) 0.013(2) 0.011(2)
N8 0.032(3) 0.027(2) 0.025(2) 0.0114(19) 0.0038(18) 0.010(2)
N9 0.030(3) 0.034(3) 0.048(3) 0.018(2) 0.011(2) 0.005(2)
N10 0.031(3) 0.031(3) 0.039(3) 0.017(2) 0.002(2) 0.010(2)
C1 0.031(3) 0.026(3) 0.030(3) 0.008(2) 0.000(2) 0.006(2)
C2 0.031(3) 0.034(3) 0.026(3) 0.012(2) 0.006(2) 0.013(2)
C3 0.029(3) 0.030(3) 0.039(3) 0.009(2) 0.003(2) 0.009(2)
C4 0.030(3) 0.032(3) 0.035(3) 0.013(2) 0.005(2) 0.007(2)
C5 0.028(3) 0.052(4) 0.047(4) 0.023(3) 0.015(3) 0.016(3)
C6 0.035(3) 0.045(4) 0.047(4) 0.028(3) 0.014(3) 0.019(3)
C7 0.025(3) 0.050(4) 0.035(3) 0.017(3) 0.003(2) 0.004(3)
C8 0.037(3) 0.054(4) 0.043(4) 0.029(3) 0.013(3) 0.017(3)
C9 0.043(4) 0.033(3) 0.057(4) 0.021(3) 0.019(3) 0.017(3)
C10 0.036(3) 0.033(3) 0.047(4) 0.009(3) 0.001(3) 0.002(3)
C29 0.035(3) 0.029(3) 0.026(3) 0.010(2) 0.005(2) 0.008(2)
C30 0.035(3) 0.033(3) 0.025(3) 0.010(2) 0.001(2) 0.013(3)
C31 0.025(3) 0.026(3) 0.038(3) 0.011(2) 0.010(2) 0.008(2)
C32 0.031(3) 0.032(3) 0.029(3) 0.011(2) 0.003(2) 0.011(2)
C33 0.024(3) 0.041(3) 0.047(3) 0.021(3) 0.007(2) 0.011(3)
C34 0.034(3) 0.024(3) 0.036(3) 0.012(2) 0.001(2) 0.009(2)
C35 0.035(3) 0.032(3) 0.032(3) 0.014(3) -0.001(2) 0.001(3)
C36 0.027(3) 0.043(4) 0.052(4) 0.029(3) 0.009(3) 0.014(3)
C37 0.030(3) 0.027(3) 0.048(4) 0.015(3) 0.003(3) 0.010(2)
C38 0.039(4) 0.038(3) 0.045(4) 0.018(3) 0.014(3) 0.009(3)
O2 0.041(5) 0.040(5) 0.021(4) -0.002(4) -0.008(3) 0.016(4)
Si1 0.053(2) 0.046(3) 0.0262(17) 0.0043(18) -0.0029(15) 0.002(2)
C11 0.067(11) 0.071(11) 0.054(9) 0.009(8) 0.010(7) 0.019(9)
C12 0.109(19) 0.14(2) 0.071(13) -0.033(14) 0.020(12) 0.057(17)
C13 0.069(11) 0.085(12) 0.041(8) -0.001(8) 0.007(7) 0.014(9)
C14 0.14(2) 0.031(7) 0.029(7) 0.003(5) 0.018(9) 0.019(9)
C15 0.110(16) 0.036(7) 0.050(9) -0.002(6) 0.006(9) 0.017(8)
C16 0.120(18) 0.044(9) 0.081(13) 0.031(9) 0.025(12) -0.004(10)
C17 0.048(8) 0.064(9) 0.047(8) -0.002(7) 0.002(6) 0.003(7)
C18 0.078(13) 0.104(15) 0.049(9) 0.025(10) -0.016(8) 0.005(11)
C19 0.046(10) 0.118(18) 0.107(16) 0.052(14) 0.001(10) 0.017(11)
Si1B 0.071(4) 0.038(3) 0.038(3) -0.005(2) -0.023(2) 0.012(3)
C11B 0.065(13) 0.078(14) 0.039(9) -0.015(9) 0.017(8) -0.021(11)
C12B 0.074(15) 0.051(11) 0.082(15) -0.017(10) -0.011(12) 0.025(11)
C13B 0.08(2) 0.13(3) 0.11(2) -0.02(2) 0.038(17) 0.006(19)
O3 0.043(6) 0.039(6) 0.033(6) 0.022(6) 0.006(5) 0.019(5)
Si2 0.091(4) 0.034(2) 0.030(2) 0.0118(18) -0.002(2) 0.015(2)
C23 0.115(18) 0.060(11) 0.093(15) -0.001(10) -0.039(13) 0.045(11)
C24 0.100(18) 0.11(2) 0.13(2) -0.028(16) -0.039(16) 0.069(17)
C25 0.066(14) 0.12(2) 0.16(3) -0.041(18) -0.027(15) 0.058(15)
C26 0.09(2) 0.050(14) 0.066(16) 0.007(11) 0.021(14) 0.006(12)
C28 0.077(12) 0.061(10) 0.081(12) 0.021(9) 0.038(9) 0.007(9)
O3B 0.047(9) 0.039(9) 0.042(10) 0.020(8) 0.008(7) 0.018(7)
Si2B 0.044(3) 0.050(3) 0.043(3) 0.027(3) 0.006(2) 0.018(2)
C20B 0.023(8) 0.084(14) 0.050(10) 0.051(10) 0.000(6) -0.004(8)
C21B 0.071(15) 0.086(16) 0.065(13) 0.053(13) 0.023(10) 0.000(12)
C23B 0.071(14) 0.056(11) 0.052(11) 0.025(9) 0.001(9) 0.021(10)
C24B 0.067(14) 0.069(13) 0.055(11) 0.026(10) 0.008(9) 0.021(11)
C25B 0.052(12) 0.076(15) 0.077(14) 0.029(12) -0.005(10) 0.033(11)
C26B 0.10(2) 0.038(11) 0.104(19) 0.014(12) 0.004(15) 0.028(11)
C27B 0.09(2) 0.10(2) 0.074(16) -0.054(16) 0.003(15) 0.036(19)
C28B 0.08(2) 0.051(14) 0.056(16) 0.010(13) -0.004(14) -0.029(14)
Si3 0.0887(19) 0.0524(13) 0.0413(12) 0.0123(10) -0.0052(11) -0.0222(13)
C39 0.061(10) 0.063(10) 0.049(9) 0.018(8) 0.010(7) -0.007(8)
C40 0.109(18) 0.059(11) 0.065(12) -0.024(9) 0.026(11) -0.006(11)
C41 0.070(12) 0.051(9) 0.096(14) 0.014(9) 0.018(10) 0.025(9)
C42 0.102(15) 0.054(9) 0.026(7) -0.001(6) -0.008(7) 0.021(9)
C43 0.102(17) 0.107(17) 0.055(11) 0.046(11) 0.007(10) 0.017(13)
C45 0.070(13) 0.063(11) 0.085(13) -0.018(10) 0.030(10) -0.027(10)
C46 0.096(16) 0.073(13) 0.074(13) 0.007(10) 0.040(11) -0.035(12)
Si4 0.0412(10) 0.0320(8) 0.0406(9) 0.0169(7) 0.0094(7) 0.0074(7)
C48 0.066(5) 0.047(4) 0.053(5) 0.025(4) 0.012(4) 0.023(4)
C49 0.070(6) 0.056(5) 0.060(5) 0.002(4) 0.010(4) 0.018(4)
C50 0.071(7) 0.111(9) 0.064(6) 0.028(6) 0.003(5) 0.056(7)
C51 0.150(11) 0.057(5) 0.065(6) 0.039(5) 0.067(7) 0.034(6)
C52 0.171(15) 0.072(7) 0.084(8) 0.051(7) 0.062(8) 0.030(8)
C53 0.176(16) 0.137(13) 0.082(8) 0.036(8) 0.075(9) 0.088(12)
C54 0.050(5) 0.044(4) 0.063(5) 0.011(4) 0.012(4) 0.009(3)
C55 0.055(5) 0.045(5) 0.105(8) 0.021(5) 0.012(5) -0.004(4)
C56 0.045(4) 0.055(5) 0.063(5) 0.013(4) -0.004(4) 0.007(4)

loop_
_atom_type_symbol
_atom_type_description
_atom_type_scat_dispersion_real
_atom_type_scat_dispersion_imag
_atom_type_scat_source
C C 0.0181 0.0091 'International Tables Vol C Tables 4.2.6.8 and 6.1.1.4'
H H 0.0000 0.0000 'International Tables Vol C Tables 4.2.6.8 and 6.1.1.4'
O O 0.0492 0.0322 'International Tables Vol C Tables 4.2.6.8 and 6.1.1.4'
N N 0.0311 0.0180 'International Tables Vol C Tables 4.2.6.8 and 6.1.1.4'
Si Si 0.2541 0.3302 'International Tables Vol C Tables 4.2.6.8 and 6.1.1.4'

loop_
_geom_angle_atom_site_label_1
_geom_angle_atom_site_label_2
_geom_angle_atom_site_label_3
_geom_angle
_geom_angle_site_symmetry_1
_geom_angle_site_symmetry_3
_geom_angle_publ_flag
C6 O4 C9 109.8(5) . . ?
C35 O7 Si3 128.5(4) . . ?
C36 O8 Si4 138.6(5) . . ?
C34 O9 C37 108.7(4) . . ?
C1 N1 C4 126.9(5) . . ?
C1 N3 C2 112.5(5) . . ?
C5 N4 C3 103.8(6) . . ?
C5 N5 C2 106.2(5) . . ?
C5 N5 C6 123.4(5) . . ?
C2 N5 C6 130.4(5) . . ?
C29 N6 C32 125.6(5) . . ?
C29 N8 C30 111.7(5) . . ?
C33 N9 C31 103.8(5) . . ?
C30 N10 C33 106.1(5) . . ?
C30 N10 C34 131.0(5) . . ?
C33 N10 C34 122.9(6) . . ?
N3 C1 N2 121.4(6) . . ?
N3 C1 N1 122.1(6) . . ?
N2 C1 N1 116.5(5) . . ?
N3 C2 C3 129.5(5) . . ?
N3 C2 N5 126.0(6) . . ?
C3 C2 N5 104.5(5) . . ?
C2 C3 N4 111.7(5) . . ?
C2 C3 C4 118.3(6) . . ?
N4 C3 C4 130.0(6) . . ?
O1 C4 N1 119.9(5) . . ?
O1 C4 C3 129.3(6) . . ?
N1 C4 C3 110.7(5) . . ?
N4 C5 N5 113.8(6) . . ?
O4 C6 N5 110.1(5) . . ?
O4 C6 C7 106.2(5) . . ?
N5 C6 C7 115.3(6) . . ?
O2 C7 O2B 20.6(5) . . ?
O2 C7 C6 107.2(6) . . ?
O2B C7 C6 118.0(8) . . ?
O2 C7 C8 108.7(6) . . ?
O2B C7 C8 120.6(7) . . ?
C6 C7 C8 99.2(6) . . ?
O3B C8 O3 21.0(8) . . ?
O3B C8 C9 123.1(9) . . ?
O3 C8 C9 103.4(7) . . ?
O3B C8 C7 99.0(8) . . ?
O3 C8 C7 112.7(8) . . ?
C9 C8 C7 101.3(5) . . ?
O4 C9 C10 108.6(5) . . ?
O4 C9 C8 106.5(6) . . ?
C10 C9 C8 115.8(6) . . ?
O5 C10 C9 112.6(5) . . ?
N8 C29 N7 121.3(6) . . ?
N8 C29 N6 123.5(6) . . ?
N7 C29 N6 115.2(5) . . ?
N8 C30 N10 125.2(5) . . ?
N8 C30 C31 129.2(6) . . ?
N10 C30 C31 105.6(5) . . ?
C30 C31 N9 110.9(5) . . ?
C30 C31 C32 118.7(6) . . ?
N9 C31 C32 130.4(5) . . ?
O6 C32 N6 119.0(6) . . ?
O6 C32 C31 129.8(6) . . ?
N6 C32 C31 111.2(5) . . ?
N9 C33 N10 113.5(6) . . ?
O9 C34 N10 107.5(5) . . ?
O9 C34 C35 105.7(5) . . ?
N10 C34 C35 115.6(5) . . ?
O7 C35 C34 110.5(6) . . ?
O7 C35 C36 115.9(5) . . ?
C34 C35 C36 99.8(5) . . ?
O8 C36 C37 113.6(6) . . ?
O8 C36 C35 106.5(5) . . ?
C37 C36 C35 101.7(5) . . ?
O9 C37 C36 106.0(5) . . ?
O9 C37 C38 108.6(5) . . ?
C36 C37 C38 115.2(5) . . ?
O10 C38 C37 112.7(6) . . ?
C7 O2 Si1 126.2(7) . . ?
O2 Si1 C14 111.5(5) . . ?
O2 Si1 C11 109.7(6) . . ?
C14 Si1 C11 114.7(7) . . ?
O2 Si1 C17 101.7(6) . . ?
C14 Si1 C17 108.6(7) . . ?
C11 Si1 C17 109.9(6) . . ?
C13 C11 C12 112.2(12) . . ?
C13 C11 Si1 113.4(10) . . ?
C12 C11 Si1 115.3(11) . . ?
C15 C14 C16 110.0(12) . . ?
C15 C14 Si1 115.6(11) . . ?
C16 C14 Si1 111.3(9) . . ?
C19 C17 C18 110.3(13) . . ?
C19 C17 Si1 110.5(9) . . ?
C18 C17 Si1 110.6(10) . . ?
C7 O2B Si1B 136.6(9) . . ?
O2B Si1B C11B 108.6(7) . . ?
O2B Si1B C17B 102.8(12) . . ?
C11B Si1B C17B 117.3(13) . . ?
O2B Si1B C14B 105.2(10) . . ?
C11B Si1B C14B 112.1(10) . . ?
C17B Si1B C14B 109.8(13) . . ?
C19B C17B C18B 115(2) . . ?
C19B C17B Si1B 116(2) . . ?
C18B C17B Si1B 113(2) . . ?
C12B C11B C13B 111.0(17) . . ?
C12B C11B Si1B 117.4(13) . . ?
C13B C11B Si1B 112.3(13) . . ?
C16B C14B C15B 109.4(19) . . ?
C16B C14B Si1B 115.1(18) . . ?
C15B C14B Si1B 112.2(17) . . ?
C8 O3 Si2 135.9(11) . . ?
O3 Si2 C23 103.2(8) . . ?
O3 Si2 C26 112.1(10) . . ?
C23 Si2 C26 111.4(9) . . ?
O3 Si2 C20 108.6(8) . . ?
C23 Si2 C20 111.9(10) . . ?
C26 Si2 C20 109.5(11) . . ?
C22 C20 C21 113.4(18) . . ?
C22 C20 Si2 118.0(15) . . ?
C21 C20 Si2 111.5(17) . . ?
C24 C23 C25 110.0(17) . . ?
C24 C23 Si2 110.7(12) . . ?
C25 C23 Si2 109.9(11) . . ?
C28 C26 C27 109.2(16) . . ?
C28 C26 Si2 117.6(15) . . ?
C27 C26 Si2 114.1(15) . . ?
C8 O3B Si2B 137.7(13) . . ?
O3B Si2B C23B 105.3(8) . . ?
O3B Si2B C20B 112.2(9) . . ?
C23B Si2B C20B 112.1(8) . . ?
O3B Si2B C26B 108.0(9) . . ?
C23B Si2B C26B 109.6(8) . . ?
C20B Si2B C26B 109.5(8) . . ?
C22B C20B C21B 112.7(15) . . ?
C22B C20B Si2B 116.4(15) . . ?
C21B C20B Si2B 109.8(12) . . ?
C24B C23B C25B 109.0(15) . . ?
C24B C23B Si2B 113.4(12) . . ?
C25B C23B Si2B 111.2(10) . . ?
C28B C26B C27B 111.5(19) . . ?
C28B C26B Si2B 112.6(18) . . ?
C27B C26B Si2B 111.5(12) . . ?
O7 Si3 C39B 107.4(7) . . ?
O7 Si3 C45B 106.6(7) . . ?
C39B Si3 C45B 127.3(10) . . ?
O7 Si3 C45 117.1(6) . . ?
C39B Si3 C45 135.2(9) . . ?
C45B Si3 C45 34.0(9) . . ?
O7 Si3 C42 109.6(5) . . ?
C39B Si3 C42 52.7(8) . . ?
C45B Si3 C42 141.0(8) . . ?
C45 Si3 C42 112.8(8) . . ?
O7 Si3 C42B 105.6(7) . . ?
C39B Si3 C42B 105.8(8) . . ?
C45B Si3 C42B 102.2(8) . . ?
C45 Si3 C42B 68.3(9) . . ?
C42 Si3 C42B 54.1(8) . . ?
O7 Si3 C39 102.9(5) . . ?
C39B Si3 C39 52.7(8) . . ?
C45B Si3 C39 81.2(8) . . ?
C45 Si3 C39 109.0(8) . . ?
C42 Si3 C39 104.2(7) . . ?
C42B Si3 C39 148.8(8) . . ?
C41 C39 C40 109.5(14) . . ?
C41 C39 Si3 116.1(11) . . ?
C40 C39 Si3 116.6(12) . . ?
C44 C42 C43 109(2) . . ?
C44 C42 Si3 107.1(18) . . ?
C43 C42 Si3 113.0(11) . . ?
C46 C45 C47 110.3(16) . . ?
C46 C45 Si3 115.4(13) . . ?
C47 C45 Si3 113.9(14) . . ?
C40B C39B C41B 115.2(17) . . ?
C40B C39B Si3 108.2(15) . . ?
C41B C39B Si3 113.6(16) . . ?
C43B C42B C44B 109.6(17) . . ?
C43B C42B Si3 111.5(14) . . ?
C44B C42B Si3 118.8(15) . . ?
C46B C45B C47B 108.1(17) . . ?
C46B C45B Si3 110.4(15) . . ?
C47B C45B Si3 113.8(15) . . ?
O8 Si4 C48 113.4(3) . . ?
O8 Si4 C54 108.6(3) . . ?
C48 Si4 C54 107.6(4) . . ?
O8 Si4 C51 101.1(4) . . ?
C48 Si4 C51 108.7(5) . . ?
C54 Si4 C51 117.5(5) . . ?
C50 C48 C49 110.2(8) . . ?
C50 C48 Si4 112.7(6) . . ?
C49 C48 Si4 114.9(5) . . ?
C53 C51 C52 114.3(11) . . ?
C53 C51 Si4 115.6(8) . . ?
C52 C51 Si4 115.8(8) . . ?
C56 C54 C55 109.9(7) . . ?
C56 C54 Si4 113.6(5) . . ?
C55 C54 Si4 112.9(6) . . ?

loop_
_geom_bond_atom_site_label_1
_geom_bond_atom_site_label_2
_geom_bond_distance
_geom_bond_site_symmetry_2
_geom_bond_publ_flag
O1 C4 1.229(8) . ?
O4 C6 1.389(9) . ?
O4 C9 1.436(8) . ?
O5 C10 1.416(8) . ?
O6 C32 1.231(7) . ?
O7 C35 1.405(8) . ?
O7 Si3 1.654(5) . ?
O8 C36 1.421(8) . ?
O8 Si4 1.641(5) . ?
O9 C34 1.421(8) . ?
O9 C37 1.461(7) . ?
O10 C38 1.426(8) . ?
N1 C1 1.377(8) . ?
N1 C4 1.391(8) . ?
N2 C1 1.337(8) . ?
N3 C1 1.323(7) . ?
N3 C2 1.344(8) . ?
N4 C5 1.307(9) . ?
N4 C3 1.390(8) . ?
N5 C5 1.370(8) . ?
N5 C2 1.396(7) . ?
N5 C6 1.435(8) . ?
N6 C29 1.382(7) . ?
N6 C32 1.404(8) . ?
N7 C29 1.352(8) . ?
N8 C29 1.315(8) . ?
N8 C30 1.360(8) . ?
N9 C33 1.305(8) . ?
N9 C31 1.398(8) . ?
N10 C30 1.372(8) . ?
N10 C33 1.385(8) . ?
N10 C34 1.446(7) . ?
C2 C3 1.379(9) . ?
C3 C4 1.423(8) . ?
C6 C7 1.540(9) . ?
C7 O2 1.390(9) . ?
C7 O2B 1.473(12) . ?
C7 C8 1.539(10) . ?
C8 O3B 1.408(14) . ?
C8 O3 1.457(12) . ?
C8 C9 1.520(10) . ?
C9 C10 1.506(9) . ?
C30 C31 1.382(8) . ?
C31 C32 1.408(8) . ?
C34 C35 1.517(8) . ?
C35 C36 1.541(9) . ?
C36 C37 1.519(10) . ?
C37 C38 1.528(10) . ?
O2 Si1 1.629(8) . ?
Si1 C14 1.860(11) . ?
Si1 C11 1.864(11) . ?
Si1 C17 1.904(11) . ?
C11 C13 1.504(13) . ?
C11 C12 1.525(13) . ?
C14 C15 1.518(14) . ?
C14 C16 1.557(14) . ?
C17 C19 1.528(15) . ?
C17 C18 1.527(14) . ?
O2B Si1B 1.663(11) . ?
Si1B C11B 1.828(15) . ?
Si1B C17B 1.877(16) . ?
Si1B C14B 1.892(17) . ?
C17B C19B 1.495(19) . ?
C17B C18B 1.528(19) . ?
C11B C12B 1.505(18) . ?
C11B C13B 1.562(18) . ?
C14B C16B 1.53(2) . ?
C14B C15B 1.55(2) . ?
O3 Si2 1.632(10) . ?
Si2 C23 1.869(14) . ?
Si2 C26 1.876(17) . ?
Si2 C20 1.886(14) . ?
C20 C22 1.488(17) . ?
C20 C21 1.546(17) . ?
C23 C24 1.527(18) . ?
C23 C25 1.545(19) . ?
C26 C28 1.52(2) . ?
C26 C27 1.56(2) . ?
O3B Si2B 1.621(11) . ?
Si2B C23B 1.872(14) . ?
Si2B C20B 1.880(13) . ?
Si2B C26B 1.901(15) . ?
C20B C22B 1.484(17) . ?
C20B C21B 1.548(15) . ?
C23B C24B 1.520(17) . ?
C23B C25B 1.565(19) . ?
C26B C28B 1.53(2) . ?
C26B C27B 1.55(2) . ?
Si3 C39B 1.754(15) . ?
Si3 C45B 1.811(15) . ?
Si3 C45 1.826(13) . ?
Si3 C42 1.852(12) . ?
Si3 C42B 1.952(15) . ?
Si3 C39 1.955(14) . ?
C39 C41 1.526(16) . ?
C39 C40 1.531(15) . ?
C42 C44 1.532(19) . ?
C42 C43 1.536(17) . ?
C45 C46 1.496(18) . ?
C45 C47 1.520(17) . ?
C39B C40B 1.510(14) . ?
C39B C41B 1.517(15) . ?
C42B C43B 1.500(18) . ?
C42B C44B 1.532(18) . ?
C45B C46B 1.501(18) . ?
C45B C47B 1.507(18) . ?
Si4 C48 1.881(8) . ?
Si4 C54 1.885(8) . ?
Si4 C51 1.891(9) . ?
C48 C50 1.514(11) . ?
C48 C49 1.544(11) . ?
C51 C53 1.445(16) . ?
C51 C52 1.534(12) . ?
C54 C56 1.537(10) . ?
C54 C55 1.537(11) . ?
